data_4035540
loop_
_publ_author_name
'Manna, Manash Kumar'
'Bairy, Gurupada'
'Jana, Ranjan'

_publ_section_title
;
 Sterically Controlled Ru(II)-Catalyzed Divergent Synthesis of
 2-Methylindoles and Indolines through a C-H Allylation/Cyclization
 Cascade.
;
_journal_issue 15
_journal_name_full 'The Journal of organic chemistry'
_journal_page_first 8390
_journal_page_last 8400
_journal_paper_doi 10.1021/acs.joc.8b01034
_journal_volume 83
_journal_year 2018
_chemical_formula_sum 'C14 H15 N3'
_chemical_formula_weight 225.29
_space_group_crystal_system triclinic
_space_group_IT_number 2
_space_group_name_Hall '-P 1'
_space_group_name_H-M_alt 'P -1'
_atom_sites_solution_hydrogens geom
_audit_creation_method SHELXL-2016/6
_cell_angle_alpha 72.087(3)
_cell_angle_beta 79.361(3)
_cell_angle_gamma 70.237(3)
_cell_formula_units_Z 4
_cell_length_a 8.5108(8)
_cell_length_b 10.6364(10)
_cell_length_c 15.0701(14)
_cell_measurement_reflns_used 14683
_cell_measurement_temperature 296(2)
_cell_measurement_theta_max 27.44
_cell_measurement_theta_min 2.21
_cell_volume 1216.7(2)
_computing_cell_refinement 'Bruker SAINT'
_computing_data_collection 'Bruker APEX2'
_computing_data_reduction 'Bruker SAINT'
_computing_molecular_graphics 'Bruker SHELXTL'
_computing_publication_material 'Bruker SHELXTL'
_computing_structure_refinement 'SHELXL-2016/6 (Sheldrick, 2016)'
_computing_structure_solution 'SHELXT 2014/4 (Sheldrick, 2014)'
_diffrn_ambient_temperature 296(2)
_diffrn_measured_fraction_theta_full 0.999
_diffrn_measured_fraction_theta_max 0.999
_diffrn_measurement_device_type 'Bruker APEX-II CCD'
_diffrn_measurement_method '\f and \w scans'
_diffrn_radiation_type MoK\a
_diffrn_radiation_wavelength 0.71073
_diffrn_reflns_av_R_equivalents 0.0331
_diffrn_reflns_av_unetI/netI 0.0170
_diffrn_reflns_Laue_measured_fraction_full 0.999
_diffrn_reflns_Laue_measured_fraction_max 0.999
_diffrn_reflns_limit_h_max 10
_diffrn_reflns_limit_h_min -10
_diffrn_reflns_limit_k_max 12
_diffrn_reflns_limit_k_min -12
_diffrn_reflns_limit_l_max 17
_diffrn_reflns_limit_l_min -17
_diffrn_reflns_number 30085
_diffrn_reflns_point_group_measured_fraction_full 0.999
_diffrn_reflns_point_group_measured_fraction_max 0.999
_diffrn_reflns_theta_full 24.994
_diffrn_reflns_theta_max 24.994
_diffrn_reflns_theta_min 2.553
_exptl_absorpt_coefficient_mu 0.075
_exptl_crystal_colour Colourless
_exptl_crystal_density_diffrn 1.230
_exptl_crystal_description Block
_exptl_crystal_F_000 480
_exptl_crystal_size_max 0.68
_exptl_crystal_size_mid 0.42
_exptl_crystal_size_min 0.22
_refine_diff_density_max 0.155
_refine_diff_density_min -0.127
_refine_diff_density_rms 0.039
_refine_ls_extinction_method none
_refine_ls_goodness_of_fit_ref 1.033
_refine_ls_hydrogen_treatment constr
_refine_ls_matrix_type full
_refine_ls_number_parameters 311
_refine_ls_number_reflns 4274
_refine_ls_number_restraints 0
_refine_ls_restrained_S_all 1.033
_refine_ls_R_factor_all 0.0441
_refine_ls_R_factor_gt 0.0372
_refine_ls_shift/su_max 0.000
_refine_ls_shift/su_mean 0.000
_refine_ls_structure_factor_coef Fsqd
_refine_ls_weighting_details 'w=1/[\s^2^(Fo^2^)+(0.0431P)^2^+0.2663P] where P=(Fo^2^+2Fc^2^)/3'
_refine_ls_weighting_scheme calc
_refine_ls_wR_factor_gt 0.0925
_refine_ls_wR_factor_ref 0.0993
_reflns_Friedel_coverage 0.000
_reflns_number_gt 3633
_reflns_number_total 4274
_reflns_threshold_expression 'I > 2\s(I)'
_cod_data_source_file jo8b01034_si_003.cif
_cod_data_source_block RJ_MKM1266_0m_a
_cod_database_code 4035540
_shelx_shelxl_version_number 2016/6
_shelx_space_group_comment
;
The symmetry employed for this shelxl refinement is uniquely defined
by the following loop, which should always be used as a source of
symmetry information in preference to the above space-group names.
They are only intended as comments.
;

loop_
_space_group_symop_operation_xyz
'x, y, z'
'-x, -y, -z'

loop_
_atom_site_label
_atom_site_type_symbol
_atom_site_fract_x
_atom_site_fract_y
_atom_site_fract_z
_atom_site_U_iso_or_equiv
_atom_site_adp_type
_atom_site_occupancy
_atom_site_site_symmetry_order
_atom_site_calc_flag
_atom_site_refinement_flags_posn
_atom_site_refinement_flags_adp
N1 N 0.40749(13) 0.74460(11) 0.02746(7) 0.0454(3) Uani 1 1 d . .
N3 N 0.32229(13) 0.15701(12) 0.46368(7) 0.0477(3) Uani 1 1 d . .
N2 N 0.03855(14) 0.25125(12) 0.50143(7) 0.0492(3) Uani 1 1 d . .
N5 N 0.18940(14) 0.68369(12) 0.12962(8) 0.0508(3) Uani 1 1 d . .
N6 N 0.14154(15) 0.84050(12) -0.02180(9) 0.0552(3) Uani 1 1 d . .
N4 N 0.16051(17) 0.36661(13) 0.36574(8) 0.0609(3) Uani 1 1 d . .
C25 C 0.23921(16) 0.75655(13) 0.04635(9) 0.0433(3) Uani 1 1 d . .
C11 C 0.17995(17) 0.25778(13) 0.44172(8) 0.0450(3) Uani 1 1 d . .
C18 C 0.53123(15) 0.65386(13) 0.08856(9) 0.0421(3) Uani 1 1 d . .
C4 C 0.03191(16) 0.14280(13) 0.58395(9) 0.0442(3) Uani 1 1 d . .
C17 C 0.66477(17) 0.57931(14) 0.03889(10) 0.0492(3) Uani 1 1 d . .
C19 C 0.53515(17) 0.64486(14) 0.18235(9) 0.0496(3) Uani 1 1 d . .
C5 C 0.13119(17) 0.09311(14) 0.65825(9) 0.0503(3) Uani 1 1 d . .
C14 C 0.45727(18) 0.16861(16) 0.40522(10) 0.0558(4) Uani 1 1 d . .
H00E H 0.559046 0.100564 0.418454 0.067 Uiso 1 1 calc R U
C3 C -0.10637(17) 0.09965(15) 0.58695(10) 0.0539(3) Uani 1 1 d . .
C15 C 0.48488(18) 0.75703(16) -0.07052(9) 0.0533(3) Uani 1 1 d . .
H00G H 0.405607 0.756841 -0.110059 0.064 Uiso 1 1 calc R U
C1 C -0.12823(18) 0.30688(17) 0.46442(10) 0.0619(4) Uani 1 1 d . .
H00H H -0.114589 0.329369 0.395865 0.074 Uiso 1 1 calc R U
C16 C 0.63390(19) 0.62603(17) -0.06269(10) 0.0604(4) Uani 1 1 d . .
H00A H 0.607418 0.555969 -0.080738 0.072 Uiso 1 1 calc R U
H00B H 0.731177 0.645807 -0.102017 0.072 Uiso 1 1 calc R U
C22 C 0.79942(19) 0.48221(15) 0.08408(13) 0.0641(4) Uani 1 1 d . .
H00J H 0.887823 0.429993 0.051469 0.077 Uiso 1 1 calc R U
C26 C 0.02617(18) 0.69877(17) 0.14492(12) 0.0618(4) Uani 1 1 d . .
H00K H -0.014125 0.650695 0.202351 0.074 Uiso 1 1 calc R U
C27 C -0.08560(19) 0.78121(18) 0.08070(13) 0.0672(4) Uani 1 1 d . .
H00L H -0.199383 0.789693 0.092738 0.081 Uiso 1 1 calc R U
C10 C 0.2619(2) 0.15390(19) 0.66523(11) 0.0666(4) Uani 1 1 d . .
H00C H 0.281471 0.132358 0.729708 0.100 Uiso 1 1 calc R U
H00D H 0.223876 0.252629 0.640114 0.100 Uiso 1 1 calc R U
H00F H 0.364084 0.115736 0.630352 0.100 Uiso 1 1 calc R U
C2 C -0.20132(18) 0.18595(19) 0.50348(12) 0.0686(5) Uani 1 1 d . .
H00I H -0.320465 0.218253 0.521638 0.082 Uiso 1 1 calc R U
H00M H -0.183640 0.133954 0.457851 0.082 Uiso 1 1 calc R U
C20 C 0.6732(2) 0.54540(17) 0.22538(11) 0.0648(4) Uani 1 1 d . .
H00O H 0.679251 0.533691 0.288533 0.078 Uiso 1 1 calc R U
C28 C -0.02066(19) 0.85044(16) -0.00216(13) 0.0632(4) Uani 1 1 d . .
H00P H -0.093564 0.907642 -0.047357 0.076 Uiso 1 1 calc R U
C6 C 0.0947(2) -0.01372(17) 0.73118(11) 0.0659(4) Uani 1 1 d . .
H00Q H 0.160649 -0.052693 0.781356 0.079 Uiso 1 1 calc R U
C8 C -0.1391(2) -0.00533(17) 0.66062(13) 0.0682(4) Uani 1 1 d . .
H5 H -0.229852 -0.036317 0.662342 0.082 Uiso 1 1 calc R U
C21 C 0.8005(2) 0.46402(17) 0.17863(13) 0.0713(5) Uani 1 1 d . .
H00S H 0.887990 0.396218 0.210824 0.086 Uiso 1 1 calc R U
C12 C 0.3004(2) 0.37241(17) 0.30988(10) 0.0693(5) Uani 1 1 d . .
H00T H 0.293508 0.446290 0.256528 0.083 Uiso 1 1 calc R U
C13 C 0.4532(2) 0.27613(18) 0.32647(11) 0.0668(4) Uani 1 1 d . .
H00U H 0.549018 0.283244 0.286548 0.080 Uiso 1 1 calc R U
C23 C 0.4082(2) 0.74021(18) 0.23383(11) 0.0668(4) Uani 1 1 d . .
H00N H 0.316871 0.702945 0.261309 0.100 Uiso 1 1 calc R U
H00V H 0.366941 0.829426 0.191036 0.100 Uiso 1 1 calc R U
H00W H 0.459279 0.749539 0.282241 0.100 Uiso 1 1 calc R U
C7 C -0.0344(2) -0.06367(18) 0.73190(13) 0.0744(5) Uani 1 1 d . .
H3 H -0.051649 -0.137544 0.780883 0.089 Uiso 1 1 calc R U
C24 C 0.5331(2) 0.88942(18) -0.10764(12) 0.0740(5) Uani 1 1 d . .
H6 H 0.434850 0.967330 -0.106265 0.111 Uiso 1 1 calc R U
H8 H 0.582788 0.896546 -0.170882 0.111 Uiso 1 1 calc R U
H7 H 0.612160 0.888452 -0.069332 0.111 Uiso 1 1 calc R U
C9 C -0.2308(2) 0.43492(19) 0.49560(13) 0.0838(6) Uani 1 1 d . .
H2 H -0.241922 0.412853 0.562750 0.126 Uiso 1 1 calc R U
H1 H -0.339970 0.467913 0.473253 0.126 Uiso 1 1 calc R U
H4 H -0.175928 0.505470 0.470649 0.126 Uiso 1 1 calc R U

loop_
_atom_site_aniso_label
_atom_site_aniso_U_11
_atom_site_aniso_U_22
_atom_site_aniso_U_33
_atom_site_aniso_U_23
_atom_site_aniso_U_13
_atom_site_aniso_U_12
N1 0.0440(6) 0.0535(6) 0.0375(6) -0.0088(5) 0.0009(5) -0.0186(5)
N3 0.0467(6) 0.0537(6) 0.0427(6) -0.0079(5) -0.0071(5) -0.0177(5)
N2 0.0476(6) 0.0564(7) 0.0364(6) -0.0071(5) -0.0086(5) -0.0089(5)
N5 0.0459(6) 0.0535(6) 0.0514(7) -0.0130(5) 0.0065(5) -0.0193(5)
N6 0.0518(7) 0.0506(7) 0.0617(7) -0.0107(6) -0.0112(6) -0.0141(5)
N4 0.0781(9) 0.0539(7) 0.0382(6) -0.0030(5) -0.0062(6) -0.0119(6)
C25 0.0432(7) 0.0397(6) 0.0476(7) -0.0133(5) -0.0013(6) -0.0132(5)
C11 0.0542(8) 0.0470(7) 0.0346(6) -0.0103(5) -0.0084(6) -0.0144(6)
C18 0.0419(7) 0.0430(7) 0.0430(7) -0.0088(5) 0.0002(5) -0.0194(5)
C4 0.0452(7) 0.0465(7) 0.0382(6) -0.0128(5) -0.0019(5) -0.0097(6)
C17 0.0476(7) 0.0476(7) 0.0562(8) -0.0172(6) 0.0037(6) -0.0203(6)
C19 0.0550(8) 0.0556(8) 0.0422(7) -0.0083(6) -0.0009(6) -0.0277(7)
C5 0.0529(8) 0.0554(8) 0.0375(7) -0.0092(6) -0.0043(6) -0.0125(6)
C14 0.0509(8) 0.0686(9) 0.0526(8) -0.0167(7) -0.0040(6) -0.0237(7)
C3 0.0462(7) 0.0636(9) 0.0581(8) -0.0318(7) 0.0046(6) -0.0149(7)
C15 0.0532(8) 0.0736(9) 0.0356(7) -0.0116(6) 0.0022(6) -0.0279(7)
C1 0.0480(8) 0.0822(11) 0.0415(7) -0.0150(7) -0.0122(6) 0.0009(7)
C16 0.0622(9) 0.0723(10) 0.0537(8) -0.0275(7) 0.0131(7) -0.0290(8)
C22 0.0509(8) 0.0498(8) 0.0888(12) -0.0212(8) -0.0008(8) -0.0119(7)
C26 0.0509(8) 0.0677(9) 0.0695(10) -0.0234(8) 0.0124(7) -0.0259(7)
C27 0.0421(8) 0.0719(10) 0.0943(13) -0.0356(9) 0.0026(8) -0.0178(7)
C10 0.0718(10) 0.0870(11) 0.0460(8) -0.0136(8) -0.0183(7) -0.0271(9)
C2 0.0439(8) 0.0977(12) 0.0724(10) -0.0456(9) -0.0090(7) -0.0087(8)
C20 0.0720(10) 0.0675(10) 0.0534(9) 0.0015(7) -0.0164(8) -0.0294(8)
C28 0.0506(8) 0.0561(9) 0.0849(11) -0.0229(8) -0.0175(8) -0.0090(7)
C6 0.0690(10) 0.0641(9) 0.0457(8) -0.0016(7) -0.0025(7) -0.0090(8)
C8 0.0641(10) 0.0687(10) 0.0808(12) -0.0349(9) 0.0205(9) -0.0321(8)
C21 0.0640(10) 0.0561(9) 0.0840(12) 0.0006(8) -0.0225(9) -0.0146(8)
C12 0.0995(13) 0.0632(10) 0.0397(8) -0.0036(7) 0.0012(8) -0.0303(9)
C13 0.0709(10) 0.0788(11) 0.0519(9) -0.0140(8) 0.0089(8) -0.0345(9)
C23 0.0744(10) 0.0863(11) 0.0487(8) -0.0282(8) 0.0062(7) -0.0323(9)
C7 0.0826(12) 0.0585(9) 0.0688(11) -0.0089(8) 0.0183(9) -0.0246(9)
C24 0.0776(11) 0.0739(11) 0.0577(9) 0.0025(8) 0.0065(8) -0.0311(9)
C9 0.0753(12) 0.0731(11) 0.0733(11) -0.0120(9) -0.0099(9) 0.0102(9)

loop_
_atom_type_symbol
_atom_type_description
_atom_type_scat_dispersion_real
_atom_type_scat_dispersion_imag
_atom_type_scat_source
C C 0.0033 0.0016 'International Tables Vol C Tables 4.2.6.8 and 6.1.1.4'
H H 0.0000 0.0000 'International Tables Vol C Tables 4.2.6.8 and 6.1.1.4'
N N 0.0061 0.0033 'International Tables Vol C Tables 4.2.6.8 and 6.1.1.4'

loop_
_geom_angle_atom_site_label_1
_geom_angle_atom_site_label_2
_geom_angle_atom_site_label_3
_geom_angle
C25 N1 C18 124.01(10)
C25 N1 C15 119.35(11)
C18 N1 C15 108.25(10)
C14 N3 C11 116.05(12)
C11 N2 C4 124.62(11)
C11 N2 C1 120.16(11)
C4 N2 C1 107.98(11)
C26 N5 C25 115.47(13)
C28 N6 C25 115.07(13)
C12 N4 C11 114.89(13)
N5 C25 N6 126.42(12)
N5 C25 N1 117.54(11)
N6 C25 N1 116.04(11)
N3 C11 N4 126.17(13)
N3 C11 N2 117.84(11)
N4 C11 N2 115.99(12)
C17 C18 C19 121.90(12)
C17 C18 N1 109.77(11)
C19 C18 N1 128.05(12)
C3 C4 C5 122.03(13)
C3 C4 N2 109.47(12)
C5 C4 N2 128.12(12)
C22 C17 C18 120.29(14)
C22 C17 C16 130.36(13)
C18 C17 C16 109.33(12)
C20 C19 C18 115.62(14)
C20 C19 C23 120.67(14)
C18 C19 C23 123.58(13)
C4 C5 C6 115.63(14)
C4 C5 C10 123.72(13)
C6 C5 C10 120.52(13)
N3 C14 C13 122.95(15)
N3 C14 H00E 118.5
C13 C14 H00E 118.5
C8 C3 C4 120.25(14)
C8 C3 C2 130.36(15)
C4 C3 C2 109.37(13)
N1 C15 C24 110.09(13)
N1 C15 C16 103.51(11)
C24 C15 C16 113.77(13)
N1 C15 H00G 109.8
C24 C15 H00G 109.8
C16 C15 H00G 109.8
N2 C1 C9 110.24(14)
N2 C1 C2 103.39(12)
C9 C1 C2 113.74(14)
N2 C1 H00H 109.8
C9 C1 H00H 109.8
C2 C1 H00H 109.8
C17 C16 C15 104.16(11)
C17 C16 H00A 110.9
C15 C16 H00A 110.9
C17 C16 H00B 110.9
C15 C16 H00B 110.9
H00A C16 H00B 108.9
C21 C22 C17 118.68(15)
C21 C22 H00J 120.7
C17 C22 H00J 120.7
N5 C26 C27 123.39(15)
N5 C26 H00K 118.3
C27 C26 H00K 118.3
C28 C27 C26 116.11(14)
C28 C27 H00L 121.9
C26 C27 H00L 121.9
C5 C10 H00C 109.5
C5 C10 H00D 109.5
H00C C10 H00D 109.5
C5 C10 H00F 109.5
H00C C10 H00F 109.5
H00D C10 H00F 109.5
C3 C2 C1 103.67(12)
C3 C2 H00I 111.0
C1 C2 H00I 111.0
C3 C2 H00M 111.0
C1 C2 H00M 111.0
H00I C2 H00M 109.0
C21 C20 C19 122.80(15)
C21 C20 H00O 118.6
C19 C20 H00O 118.6
N6 C28 C27 123.53(15)
N6 C28 H00P 118.2
C27 C28 H00P 118.2
C7 C6 C5 122.58(15)
C7 C6 H00Q 118.7
C5 C6 H00Q 118.7
C3 C8 C7 118.52(15)
C3 C8 H5 120.7
C7 C8 H5 120.7
C20 C21 C22 120.29(15)
C20 C21 H00S 119.9
C22 C21 H00S 119.9
N4 C12 C13 123.78(14)
N4 C12 H00T 118.1
C13 C12 H00T 118.1
C14 C13 C12 116.13(15)
C14 C13 H00U 121.9
C12 C13 H00U 121.9
C19 C23 H00N 109.5
C19 C23 H00V 109.5
H00N C23 H00V 109.5
C19 C23 H00W 109.5
H00N C23 H00W 109.5
H00V C23 H00W 109.5
C6 C7 C8 120.58(15)
C6 C7 H3 119.7
C8 C7 H3 119.7
C15 C24 H6 109.5
C15 C24 H8 109.5
H6 C24 H8 109.5
C15 C24 H7 109.5
H6 C24 H7 109.5
H8 C24 H7 109.5
C1 C9 H2 109.5
C1 C9 H1 109.5
H2 C9 H1 109.5
C1 C9 H4 109.5
H2 C9 H4 109.5
H1 C9 H4 109.5

loop_
_geom_bond_atom_site_label_1
_geom_bond_atom_site_label_2
_geom_bond_distance
N1 C25 1.3773(16)
N1 C18 1.4186(16)
N1 C15 1.4870(16)
N3 C14 1.3290(18)
N3 C11 1.3333(17)
N2 C11 1.3715(17)
N2 C4 1.4199(16)
N2 C1 1.4823(17)
N5 C26 1.3276(18)
N5 C25 1.3351(17)
N6 C28 1.3319(19)
N6 C25 1.3388(17)
N4 C12 1.333(2)
N4 C11 1.3429(17)
C18 C17 1.3864(18)
C18 C19 1.3929(18)
C4 C3 1.3894(19)
C4 C5 1.3893(18)
C17 C22 1.378(2)
C17 C16 1.501(2)
C19 C20 1.392(2)
C19 C23 1.494(2)
C5 C6 1.393(2)
C5 C10 1.496(2)
C14 C13 1.368(2)
C14 H00E 0.9300
C3 C8 1.375(2)
C3 C2 1.497(2)
C15 C24 1.512(2)
C15 C16 1.524(2)
C15 H00G 0.9800
C1 C9 1.509(2)
C1 C2 1.526(2)
C1 H00H 0.9800
C16 H00A 0.9700
C16 H00B 0.9700
C22 C21 1.379(2)
C22 H00J 0.9300
C26 C27 1.365(2)
C26 H00K 0.9300
C27 C28 1.365(2)
C27 H00L 0.9300
C10 H00C 0.9600
C10 H00D 0.9600
C10 H00F 0.9600
C2 H00I 0.9700
C2 H00M 0.9700
C20 C21 1.371(2)
C20 H00O 0.9300
C28 H00P 0.9300
C6 C7 1.370(3)
C6 H00Q 0.9300
C8 C7 1.379(3)
C8 H5 0.9300
C21 H00S 0.9300
C12 C13 1.366(2)
C12 H00T 0.9300
C13 H00U 0.9300
C23 H00N 0.9600
C23 H00V 0.9600
C23 H00W 0.9600
C7 H3 0.9300
C24 H6 0.9600
C24 H8 0.9600
C24 H7 0.9600
C9 H2 0.9600
C9 H1 0.9600
C9 H4 0.9600
